data_7709302
loop_
_publ_author_name
'Basalov, Ivan V.'
'Kissel, Alexander A.'
'Nikolaevskaya, Elena N.'
'Druzhkov, Nikolai O.'
'Cherkasov, Anton V.'
'Long, J\'er\^ome'
'Larionova, Joulia'
'Fukin, Georgy K.'
'Trifonov, Alexander A.'

_publ_section_title
;
 2-Imino-2,3-dihydrobenzoxazole-a useful platform for designing rare- and
 alkaline earth complexes with variable di- and trianionic O,N,N, ligands.
;
_journal_issue 5
_journal_name_full 'Dalton transactions (Cambridge, England : 2003)'
_journal_page_first 1995
_journal_page_last 2004
_journal_paper_doi 10.1039/d1dt04139h
_journal_volume 51
_journal_year 2022
_chemical_formula_moiety 'C68 H100 Ca2 N4 O4, C4 H8 O'
_chemical_formula_sum 'C72 H108 Ca2 N4 O5'
_chemical_formula_weight 1189.78
_space_group_crystal_system monoclinic
_space_group_IT_number 5
_space_group_name_Hall 'C 2y'
_space_group_name_H-M_alt 'C 1 2 1'
_atom_sites_solution_hydrogens mixed
_atom_sites_solution_primary dual
_atom_sites_solution_secondary difmap
_audit_creation_method SHELXL-2018/3
_audit_update_record
;
2020-09-06 deposited with the CCDC.	2021-12-28 downloaded from the CCDC.
;
_cell_angle_alpha 90
_cell_angle_beta 130.5560(10)
_cell_angle_gamma 90
_cell_formula_units_Z 2
_cell_length_a 19.1393(14)
_cell_length_b 17.1302(13)
_cell_length_c 13.5419(10)
_cell_measurement_reflns_used 9944
_cell_measurement_temperature 100(2)
_cell_measurement_theta_max 32.94
_cell_measurement_theta_min 3.02
_cell_volume 3373.3(4)
_computing_cell_refinement 'Saint 8.34a'
_computing_data_collection APEX2
_computing_data_reduction 'Saint 8.34a'
_computing_structure_refinement 'SHELXL 2018/3'
_computing_structure_solution 'SHELXT 2014/5'
_diffrn_ambient_temperature 100(2)
_diffrn_measured_fraction_theta_full 0.998
_diffrn_measured_fraction_theta_max 0.997
_diffrn_measurement_device_type 'Bruker D8 Quest (CMOS)'
_diffrn_measurement_method '\w scans'
_diffrn_radiation_type MoK\a
_diffrn_radiation_wavelength 0.71073
_diffrn_reflns_av_R_equivalents 0.0290
_diffrn_reflns_av_unetI/netI 0.0433
_diffrn_reflns_Laue_measured_fraction_full 0.998
_diffrn_reflns_Laue_measured_fraction_max 0.997
_diffrn_reflns_limit_h_max 26
_diffrn_reflns_limit_h_min -26
_diffrn_reflns_limit_k_max 23
_diffrn_reflns_limit_k_min -23
_diffrn_reflns_limit_l_max 18
_diffrn_reflns_limit_l_min -18
_diffrn_reflns_number 20313
_diffrn_reflns_point_group_measured_fraction_full 0.992
_diffrn_reflns_point_group_measured_fraction_max 0.989
_diffrn_reflns_theta_full 25.242
_diffrn_reflns_theta_max 29.903
_diffrn_reflns_theta_min 2.802
_diffrn_source 'microfocus tube'
_exptl_absorpt_coefficient_mu 0.220
_exptl_absorpt_correction_T_max 0.971
_exptl_absorpt_correction_T_min 0.844
_exptl_absorpt_correction_type multi-scan
_exptl_absorpt_process_details SADABS
_exptl_crystal_colour red
_exptl_crystal_density_diffrn 1.171
_exptl_crystal_description prism
_exptl_crystal_F_000 1296
_exptl_crystal_size_max 0.280
_exptl_crystal_size_mid 0.200
_exptl_crystal_size_min 0.100
_refine_diff_density_max 0.630
_refine_diff_density_min -0.506
_refine_diff_density_rms 0.076
_refine_ls_abs_structure_details
;
 Refined as an inversion twin.
;
_refine_ls_abs_structure_Flack 0.08(5)
_refine_ls_extinction_method none
_refine_ls_goodness_of_fit_ref 1.061
_refine_ls_hydrogen_treatment mixed
_refine_ls_matrix_type full
_refine_ls_number_parameters 537
_refine_ls_number_reflns 9633
_refine_ls_number_restraints 351
_refine_ls_restrained_S_all 1.068
_refine_ls_R_factor_all 0.0712
_refine_ls_R_factor_gt 0.0640
_refine_ls_shift/su_max 0.000
_refine_ls_shift/su_mean 0.000
_refine_ls_structure_factor_coef Fsqd
_refine_ls_weighting_details 'w=1/[\s^2^(Fo^2^)+(0.0909P)^2^+3.7228P] where P=(Fo^2^+2Fc^2^)/3'
_refine_ls_weighting_scheme calc
_refine_ls_wR_factor_gt 0.1606
_refine_ls_wR_factor_ref 0.1657
_reflns_Friedel_coverage 0.924
_reflns_Friedel_fraction_full 0.985
_reflns_Friedel_fraction_max 0.980
_reflns_number_gt 8722
_reflns_number_total 9633
_reflns_threshold_expression 'I > 2\s(I)'
_cod_data_source_file d1dt04139h2.cif
_cod_data_source_block cadado
_cod_depositor_comments 'Adding full bibliography for 7709299--7709302.cif.'
_cod_original_sg_symbol_H-M 'C 2'
_cod_database_code 7709302
_shelx_shelxl_version_number 2018/3
_shelx_space_group_comment
;
The symmetry employed for this shelxl refinement is uniquely defined
by the following loop, which should always be used as a source of
symmetry information in preference to the above space-group names.
They are only intended as comments.
;
_shelx_estimated_absorpt_t_min 0.941
_shelx_estimated_absorpt_t_max 0.978

loop_
_space_group_symop_operation_xyz
'x, y, z'
'-x, y, -z'
'x+1/2, y+1/2, z'
'-x+1/2, y+1/2, -z'

loop_
_atom_site_label
_atom_site_type_symbol
_atom_site_fract_x
_atom_site_fract_y
_atom_site_fract_z
_atom_site_U_iso_or_equiv
_atom_site_adp_type
_atom_site_occupancy
_atom_site_site_symmetry_order
_atom_site_calc_flag
_atom_site_refinement_flags_posn
_atom_site_refinement_flags_adp
_atom_site_refinement_flags_occupancy
_atom_site_disorder_assembly
_atom_site_disorder_group
Ca1 Ca 0.47073(4) 0.55825(5) 0.35013(6) 0.02334(16) Uani 1 1 d . . . . .
O1 O 0.60329(15) 0.54332(14) 0.5726(2) 0.0194(5) Uani 1 1 d . . . . .
N1 N 0.60236(18) 0.61691(17) 0.3994(3) 0.0194(5) Uani 1 1 d . . . . .
N2 N 0.43334(18) 0.66146(17) 0.2075(3) 0.0190(5) Uani 1 1 d D . . . .
C1 C 0.5958(2) 0.6826(2) 0.3501(4) 0.0274(7) Uani 1 1 d . . . . .
C2 C 0.5008(2) 0.7061(2) 0.2323(3) 0.0231(6) Uani 1 1 d . . . . .
C3 C 0.6730(9) 0.7293(10) 0.379(2) 0.017(4) Uani 0.36(6) 1 d . . P A 1
H3A H 0.730233 0.715807 0.466135 0.025 Uiso 0.36(6) 1 calc R U P A 1
H3B H 0.660242 0.785042 0.376387 0.025 Uiso 0.36(6) 1 calc R U P A 1
H3C H 0.679417 0.717764 0.314643 0.025 Uiso 0.36(6) 1 calc R U P A 1
C3* C 0.6734(6) 0.7433(9) 0.417(2) 0.030(3) Uani 0.64(6) 1 d . . P A 2
H3D H 0.721653 0.729269 0.508501 0.046 Uiso 0.64(6) 1 calc R U P A 2
H3E H 0.648843 0.794942 0.410747 0.046 Uiso 0.64(6) 1 calc R U P A 2
H3F H 0.699350 0.744398 0.373875 0.046 Uiso 0.64(6) 1 calc R U P A 2
C4 C 0.4904(3) 0.7684(3) 0.1584(5) 0.0373(10) Uani 1 1 d . . . . .
H4A H 0.430(3) 0.776(3) 0.088(5) 0.025(11) Uiso 1 1 d . . . . .
H4B H 0.538(5) 0.791(4) 0.186(7) 0.062(19) Uiso 1 1 d . . . . .
C5 C 0.6858(2) 0.58151(19) 0.5067(3) 0.0187(6) Uani 1 1 d . . . . .
C6 C 0.6812(2) 0.54118(17) 0.5932(3) 0.0164(6) Uani 1 1 d . . . . .
C7 C 0.7612(2) 0.50004(19) 0.6965(3) 0.0184(6) Uani 1 1 d . . . . .
C8 C 0.8369(2) 0.4993(2) 0.7035(3) 0.0212(6) Uani 1 1 d . . . . .
H8A H 0.890046 0.471673 0.773375 0.025 Uiso 1 1 calc R U . . .
C9 C 0.8399(2) 0.5362(2) 0.6150(3) 0.0236(7) Uani 1 1 d . . . . .
C10 C 0.7624(2) 0.5777(2) 0.5161(3) 0.0227(7) Uani 1 1 d . . . . .
H10A H 0.761717 0.604062 0.453698 0.027 Uiso 1 1 calc R U . . .
C11 C 0.7633(3) 0.4572(2) 0.7972(3) 0.0246(7) Uani 1 1 d . . . . .
C12 C 0.6890(3) 0.3943(3) 0.7317(5) 0.0374(9) Uani 1 1 d . . . . .
H12A H 0.686356 0.371359 0.795497 0.056 Uiso 1 1 calc R U . . .
H12B H 0.703680 0.353505 0.696920 0.056 Uiso 1 1 calc R U . . .
H12C H 0.629360 0.417585 0.660656 0.056 Uiso 1 1 calc R U . . .
C13 C 0.7493(3) 0.5166(3) 0.8681(4) 0.0336(9) Uani 1 1 d . . . . .
H13A H 0.736128 0.488812 0.917636 0.050 Uiso 1 1 calc R U . . .
H13B H 0.697625 0.550971 0.804321 0.050 Uiso 1 1 calc R U . . .
H13C H 0.805262 0.547857 0.927541 0.050 Uiso 1 1 calc R U . . .
C14 C 0.8557(3) 0.4176(3) 0.9020(4) 0.0382(10) Uani 1 1 d . . . . .
H14A H 0.855763 0.395905 0.969080 0.057 Uiso 1 1 calc R U . . .
H14B H 0.905280 0.455985 0.941355 0.057 Uiso 1 1 calc R U . . .
H14C H 0.865104 0.375485 0.862782 0.057 Uiso 1 1 calc R U . . .
C15 C 0.9210(2) 0.5291(3) 0.6189(4) 0.0305(8) Uani 1 1 d . . . . .
C16 C 0.8980(4) 0.4672(5) 0.5207(6) 0.0637(18) Uani 1 1 d . . . . .
H16A H 0.899799 0.415442 0.552986 0.096 Uiso 1 1 calc R U . . .
H16B H 0.943134 0.469534 0.508439 0.096 Uiso 1 1 calc R U . . .
H16C H 0.836386 0.476962 0.437506 0.096 Uiso 1 1 calc R U . . .
C17 C 1.0089(3) 0.5052(4) 0.7525(4) 0.0464(12) Uani 1 1 d . . . . .
H17A H 1.022380 0.542799 0.817479 0.070 Uiso 1 1 calc R U . . .
H17B H 1.059931 0.504288 0.752153 0.070 Uiso 1 1 calc R U . . .
H17C H 1.000993 0.453121 0.773961 0.070 Uiso 1 1 calc R U . . .
C18 C 0.9388(3) 0.6058(4) 0.5823(6) 0.0554(15) Uani 1 1 d . . . . .
H18A H 0.944088 0.647969 0.635668 0.083 Uiso 1 1 calc R U . . .
H18B H 0.887765 0.616964 0.490265 0.083 Uiso 1 1 calc R U . . .
H18C H 0.996177 0.601970 0.597215 0.083 Uiso 1 1 calc R U . . .
C19 C 0.3422(10) 0.679(2) 0.0918(15) 0.024(4) Uani 0.495(6) 1 d D U P B 1
C20 C 0.2952(7) 0.7286(6) 0.1373(9) 0.029(2) Uani 0.495(6) 1 d D U P B 1
C21 C 0.2029(6) 0.7464(6) 0.0417(11) 0.0354(19) Uani 0.495(6) 1 d . U P B 1
H21A H 0.170940 0.773725 0.062776 0.042 Uiso 0.495(6) 1 calc R U P B 1
C22 C 0.1562(6) 0.7231(7) -0.0897(12) 0.035(2) Uani 0.495(6) 1 d . U P B 1
H22A H 0.093020 0.735327 -0.156352 0.042 Uiso 0.495(6) 1 calc R U P B 1
C23 C 0.2005(8) 0.6850(8) -0.1178(9) 0.030(2) Uani 0.495(6) 1 d . U P B 1
H23A H 0.167920 0.669379 -0.205206 0.036 Uiso 0.495(6) 1 calc R U P B 1
C24 C 0.2948(7) 0.6662(6) -0.0233(10) 0.0239(18) Uani 0.495(6) 1 d D U P B 1
C25 C 0.3456(6) 0.7534(5) 0.2762(10) 0.041(2) Uani 0.495(6) 1 d D U P B 1
H25A H 0.395278 0.713812 0.332118 0.049 Uiso 0.495(6) 1 calc R U P B 1
C26 C 0.3935(10) 0.8291(6) 0.3024(15) 0.060(2) Uani 0.495(6) 1 d D U P B 1
H26A H 0.437241 0.838911 0.396250 0.090 Uiso 0.495(6) 1 calc R U P B 1
H26B H 0.348110 0.871316 0.258443 0.090 Uiso 0.495(6) 1 calc R U P B 1
H26C H 0.426540 0.826671 0.269824 0.090 Uiso 0.495(6) 1 calc R U P B 1
C27 C 0.2922(9) 0.7556(7) 0.3210(13) 0.052(3) Uani 0.495(6) 1 d D U P B 1
H27A H 0.334470 0.762258 0.415569 0.079 Uiso 0.495(6) 1 calc R U P B 1
H27B H 0.258189 0.706610 0.297504 0.079 Uiso 0.495(6) 1 calc R U P B 1
H27C H 0.248888 0.799387 0.279354 0.079 Uiso 0.495(6) 1 calc R U P B 1
C28 C 0.3416(6) 0.6216(4) -0.0629(7) 0.0304(17) Uani 0.495(6) 1 d D U P B 1
H28A H 0.408585 0.618595 0.014950 0.037 Uiso 0.495(6) 1 calc R U P B 1
C29 C 0.3069(9) 0.5395(5) -0.1049(12) 0.045(3) Uani 0.495(6) 1 d D U P B 1
H29A H 0.330642 0.516541 -0.144158 0.068 Uiso 0.495(6) 1 calc R U P B 1
H29B H 0.239488 0.539857 -0.168637 0.068 Uiso 0.495(6) 1 calc R U P B 1
H29C H 0.327741 0.508503 -0.029127 0.068 Uiso 0.495(6) 1 calc R U P B 1
C30 C 0.3331(10) 0.6623(7) -0.1686(11) 0.064(2) Uani 0.495(6) 1 d D U P B 1
H30A H 0.370582 0.635059 -0.183473 0.097 Uiso 0.495(6) 1 calc R U P B 1
H30B H 0.354570 0.716320 -0.142478 0.097 Uiso 0.495(6) 1 calc R U P B 1
H30C H 0.268609 0.662166 -0.248903 0.097 Uiso 0.495(6) 1 calc R U P B 1
C19* C 0.3416(9) 0.6870(16) 0.1054(12) 0.017(3) Uani 0.505(6) 1 d D U P B 2
C20* C 0.2942(7) 0.7361(6) 0.0976(9) 0.0277(19) Uani 0.505(6) 1 d D U P B 2
C21* C 0.2015(7) 0.7487(6) -0.0158(13) 0.038(2) Uani 0.505(6) 1 d . U P B 2
H21B H 0.164873 0.786118 -0.015902 0.046 Uiso 0.505(6) 1 calc R U P B 2
C22* C 0.1649(9) 0.7052(8) -0.1273(12) 0.038(2) Uani 0.505(6) 1 d . U P B 2
H22B H 0.103537 0.714975 -0.204399 0.046 Uiso 0.505(6) 1 calc R U P B 2
C23* C 0.2128(7) 0.6514(8) -0.1285(9) 0.033(2) Uani 0.505(6) 1 d . U P B 2
H23B H 0.184722 0.622462 -0.205993 0.040 Uiso 0.505(6) 1 calc R U P B 2
C24* C 0.3029(7) 0.6355(6) -0.0209(10) 0.029(2) Uani 0.505(6) 1 d D U P B 2
C25* C 0.3369(6) 0.7826(4) 0.2201(9) 0.0325(17) Uani 0.505(6) 1 d D U P B 2
H25B H 0.404898 0.781704 0.271234 0.039 Uiso 0.505(6) 1 calc R U P B 2
C26* C 0.3088(10) 0.8669(5) 0.1948(14) 0.060(2) Uani 0.505(6) 1 d D U P B 2
H26D H 0.351356 0.896758 0.275398 0.090 Uiso 0.505(6) 1 calc R U P B 2
H26E H 0.246306 0.871545 0.163913 0.090 Uiso 0.505(6) 1 calc R U P B 2
H26F H 0.310282 0.887386 0.128659 0.090 Uiso 0.505(6) 1 calc R U P B 2
C27* C 0.3210(11) 0.7468(6) 0.3047(13) 0.053(3) Uani 0.505(6) 1 d D U P B 2
H27D H 0.345909 0.781265 0.378864 0.080 Uiso 0.505(6) 1 calc R U P B 2
H27E H 0.351843 0.696028 0.336365 0.080 Uiso 0.505(6) 1 calc R U P B 2
H27F H 0.254857 0.739807 0.254500 0.080 Uiso 0.505(6) 1 calc R U P B 2
C28* C 0.3567(6) 0.5714(6) -0.0218(9) 0.049(2) Uani 0.505(6) 1 d D U P B 2
H28B H 0.402040 0.552267 0.069841 0.058 Uiso 0.505(6) 1 calc R U P B 2
C29* C 0.3020(11) 0.5019(9) -0.1021(14) 0.063(4) Uani 0.505(6) 1 d D U P B 2
H29D H 0.342656 0.463246 -0.095411 0.095 Uiso 0.505(6) 1 calc R U P B 2
H29E H 0.254582 0.517685 -0.193050 0.095 Uiso 0.505(6) 1 calc R U P B 2
H29F H 0.272678 0.478896 -0.070683 0.095 Uiso 0.505(6) 1 calc R U P B 2
C30* C 0.4124(9) 0.6012(8) -0.0554(12) 0.064(2) Uani 0.505(6) 1 d D U P B 2
H30D H 0.454421 0.560193 -0.039368 0.097 Uiso 0.505(6) 1 calc R U P B 2
H30E H 0.447939 0.646808 -0.001592 0.097 Uiso 0.505(6) 1 calc R U P B 2
H30F H 0.371259 0.616056 -0.147372 0.097 Uiso 0.505(6) 1 calc R U P B 2
O2 O 0.5014(2) 0.44494(17) 0.2844(3) 0.0310(6) Uani 1 1 d . . . . .
C31 C 0.5577(11) 0.4490(6) 0.2466(15) 0.050(3) Uani 0.61(2) 1 d . . P C 1
H31A H 0.576310 0.503502 0.249691 0.060 Uiso 0.61(2) 1 calc R U P C 1
H31B H 0.523668 0.428298 0.157678 0.060 Uiso 0.61(2) 1 calc R U P C 1
C32 C 0.6420(8) 0.3982(8) 0.3471(14) 0.051(4) Uani 0.61(2) 1 d . . P C 1
H32A H 0.669978 0.377796 0.311233 0.061 Uiso 0.61(2) 1 calc R U P C 1
H32B H 0.688965 0.428243 0.427016 0.061 Uiso 0.61(2) 1 calc R U P C 1
C33 C 0.6056(7) 0.3347(8) 0.3737(10) 0.048(3) Uani 0.61(2) 1 d . . P C 1
H33A H 0.582152 0.291319 0.311041 0.058 Uiso 0.61(2) 1 calc R U P C 1
H33B H 0.652122 0.314543 0.463363 0.058 Uiso 0.61(2) 1 calc R U P C 1
C31* C 0.5113(12) 0.4507(8) 0.1879(14) 0.034(3) Uani 0.39(2) 1 d . . P C 2
H31C H 0.504670 0.505263 0.158926 0.041 Uiso 0.39(2) 1 calc R U P C 2
H31D H 0.465913 0.417426 0.111522 0.041 Uiso 0.39(2) 1 calc R U P C 2
C32* C 0.6107(9) 0.4203(7) 0.2638(14) 0.033(3) Uani 0.39(2) 1 d . . P C 2
H32C H 0.615461 0.388779 0.207154 0.040 Uiso 0.39(2) 1 calc R U P C 2
H32D H 0.655064 0.464105 0.300950 0.040 Uiso 0.39(2) 1 calc R U P C 2
C33* C 0.6274(10) 0.3708(10) 0.3700(13) 0.031(3) Uani 0.39(2) 1 d . . P C 2
H33C H 0.681558 0.390712 0.456180 0.037 Uiso 0.39(2) 1 calc R U P C 2
H33D H 0.640075 0.316196 0.361762 0.037 Uiso 0.39(2) 1 calc R U P C 2
C34 C 0.5345(4) 0.3738(3) 0.3571(6) 0.0530(14) Uani 1 1 d . . . . .
H34A H 0.555485 0.385369 0.444368 0.064 Uiso 0.61(2) 1 calc R U P C 1
H34B H 0.481818 0.337451 0.314134 0.064 Uiso 0.61(2) 1 calc R U P C 1
H34C H 0.492323 0.329238 0.307639 0.064 Uiso 0.39(2) 1 calc R U P C 2
H34D H 0.549821 0.378844 0.442116 0.064 Uiso 0.39(2) 1 calc R U P C 2
O1S O 0.500000 0.1362(7) 1.000000 0.128(4) Uani 1 2 d S TU P . .
C1S C 0.4470(7) 0.1827(5) 0.8878(9) 0.099(3) Uani 1 1 d D U . . .
H1SA H 0.380655 0.174526 0.839839 0.119 Uiso 1 1 calc R U . . .
H1SB H 0.459698 0.169008 0.829819 0.119 Uiso 1 1 calc R U . . .
C2S C 0.4717(5) 0.2632(3) 0.9292(5) 0.078(2) Uani 1 1 d D U . . .
H2SA H 0.415841 0.295291 0.887764 0.094 Uiso 1 1 calc R U . . .
H2SB H 0.506768 0.284764 0.905043 0.094 Uiso 1 1 calc R U . . .

loop_
_atom_site_aniso_label
_atom_site_aniso_U_11
_atom_site_aniso_U_22
_atom_site_aniso_U_33
_atom_site_aniso_U_23
_atom_site_aniso_U_13
_atom_site_aniso_U_12
Ca1 0.0183(3) 0.0285(3) 0.0226(3) 0.0029(3) 0.0130(2) 0.0011(3)
O1 0.0142(9) 0.0262(13) 0.0205(10) 0.0021(8) 0.0125(8) 0.0010(8)
N1 0.0124(11) 0.0255(14) 0.0182(12) 0.0045(10) 0.0091(10) 0.0021(10)
N2 0.0143(12) 0.0238(13) 0.0156(11) 0.0057(10) 0.0082(10) 0.0038(10)
C1 0.0149(14) 0.0325(19) 0.0283(17) 0.0096(14) 0.0112(13) 0.0012(13)
C2 0.0170(14) 0.0262(16) 0.0245(15) 0.0099(13) 0.0127(13) 0.0034(12)
C3 0.015(5) 0.018(5) 0.014(7) -0.004(4) 0.009(4) -0.004(3)
C3* 0.027(3) 0.029(4) 0.031(6) 0.001(4) 0.017(4) -0.007(3)
C4 0.0243(18) 0.036(2) 0.044(2) 0.0220(18) 0.0192(18) 0.0066(16)
C5 0.0112(12) 0.0250(15) 0.0171(13) 0.0046(11) 0.0080(11) 0.0028(10)
C6 0.0129(12) 0.0203(15) 0.0159(12) -0.0001(10) 0.0093(10) 0.0012(10)
C7 0.0168(13) 0.0241(15) 0.0130(12) 0.0045(11) 0.0092(11) 0.0055(11)
C8 0.0147(13) 0.0294(17) 0.0163(13) 0.0027(12) 0.0087(11) 0.0067(12)
C9 0.0128(13) 0.039(2) 0.0172(13) 0.0018(12) 0.0088(11) 0.0038(12)
C10 0.0146(13) 0.0348(19) 0.0188(13) 0.0063(12) 0.0108(11) 0.0022(12)
C11 0.0296(17) 0.0267(17) 0.0231(15) 0.0090(13) 0.0196(14) 0.0098(13)
C12 0.049(3) 0.028(2) 0.047(2) 0.0118(18) 0.036(2) 0.0036(18)
C13 0.042(2) 0.043(2) 0.0259(17) 0.0067(16) 0.0267(17) 0.0125(18)
C14 0.046(2) 0.045(2) 0.0285(19) 0.0215(17) 0.0263(19) 0.0262(19)
C15 0.0142(14) 0.057(2) 0.0215(15) 0.0041(15) 0.0123(13) 0.0071(14)
C16 0.034(2) 0.111(5) 0.058(3) -0.034(3) 0.035(2) -0.006(3)
C17 0.0192(17) 0.085(4) 0.033(2) 0.016(2) 0.0160(16) 0.019(2)
C18 0.025(2) 0.091(4) 0.056(3) 0.028(3) 0.029(2) 0.009(2)
C19 0.019(5) 0.031(8) 0.026(5) 0.008(5) 0.016(4) 0.007(4)
C20 0.023(3) 0.032(4) 0.033(4) 0.010(4) 0.019(3) 0.010(3)
C21 0.023(4) 0.044(5) 0.034(4) 0.008(4) 0.016(3) 0.009(3)
C22 0.012(3) 0.049(5) 0.030(4) 0.016(4) 0.007(4) 0.007(3)
C23 0.016(4) 0.043(6) 0.022(4) 0.003(4) 0.008(3) 0.002(4)
C24 0.019(3) 0.026(5) 0.023(3) 0.005(4) 0.012(3) -0.001(3)
C25 0.036(4) 0.044(5) 0.042(5) -0.004(4) 0.025(4) 0.009(4)
C26 0.081(6) 0.041(4) 0.084(6) -0.015(4) 0.066(5) -0.009(3)
C27 0.078(8) 0.050(6) 0.053(6) -0.002(5) 0.053(6) -0.007(6)
C28 0.032(4) 0.034(4) 0.026(3) -0.006(3) 0.019(3) -0.011(3)
C29 0.065(6) 0.038(6) 0.056(6) -0.011(5) 0.050(6) -0.018(5)
C30 0.076(5) 0.085(6) 0.060(4) -0.015(4) 0.056(4) -0.026(5)
C19* 0.013(4) 0.022(6) 0.008(3) 0.007(3) 0.003(3) -0.001(3)
C20* 0.023(3) 0.029(4) 0.030(4) 0.009(3) 0.017(3) 0.005(3)
C21* 0.023(4) 0.035(4) 0.045(5) 0.013(4) 0.017(4) 0.012(3)
C22* 0.024(5) 0.047(6) 0.036(5) 0.011(4) 0.016(4) 0.005(4)
C23* 0.025(4) 0.045(5) 0.019(3) 0.005(4) 0.009(3) -0.005(4)
C24* 0.027(4) 0.038(5) 0.016(3) 0.006(4) 0.012(3) -0.002(4)
C25* 0.037(4) 0.026(4) 0.041(4) 0.008(3) 0.029(4) 0.007(3)
C26* 0.081(6) 0.041(4) 0.084(6) -0.015(4) 0.066(5) -0.009(3)
C27* 0.088(9) 0.039(5) 0.064(7) 0.003(5) 0.064(7) -0.001(6)
C28* 0.046(5) 0.066(7) 0.032(4) -0.014(4) 0.024(4) 0.000(4)
C29* 0.091(10) 0.060(8) 0.072(8) -0.013(7) 0.068(8) -0.020(7)
C30* 0.076(5) 0.085(6) 0.060(4) -0.015(4) 0.056(4) -0.026(5)
O2 0.0352(14) 0.0269(13) 0.0348(14) -0.0001(11) 0.0244(13) 0.0051(11)
C31 0.062(8) 0.043(5) 0.063(8) -0.020(5) 0.048(7) -0.007(5)
C32 0.042(5) 0.040(6) 0.068(11) -0.021(6) 0.033(6) -0.004(5)
C33 0.040(5) 0.044(6) 0.049(5) -0.009(4) 0.025(4) 0.010(4)
C31* 0.036(7) 0.040(6) 0.023(6) -0.004(5) 0.018(5) 0.011(5)
C32* 0.034(6) 0.036(6) 0.037(7) -0.008(5) 0.026(6) 0.004(5)
C33* 0.026(7) 0.025(8) 0.034(6) 0.005(6) 0.016(5) 0.005(6)
C34 0.045(3) 0.024(2) 0.059(3) 0.001(2) 0.020(2) 0.0055(18)
O1S 0.160(7) 0.103(6) 0.119(6) 0.000 0.091(5) 0.000
C1S 0.094(5) 0.057(4) 0.087(5) -0.001(3) 0.032(4) 0.010(3)
C2S 0.068(4) 0.035(3) 0.091(4) 0.017(3) 0.034(3) 0.008(3)

loop_
_atom_type_symbol
_atom_type_description
_atom_type_scat_dispersion_real
_atom_type_scat_dispersion_imag
_atom_type_scat_source
C C 0.0033 0.0016 'International Tables Vol C Tables 4.2.6.8 and 6.1.1.4'
H H 0.0000 0.0000 'International Tables Vol C Tables 4.2.6.8 and 6.1.1.4'
N N 0.0061 0.0033 'International Tables Vol C Tables 4.2.6.8 and 6.1.1.4'
O O 0.0106 0.0060 'International Tables Vol C Tables 4.2.6.8 and 6.1.1.4'
Ca Ca 0.2262 0.3064 'International Tables Vol C Tables 4.2.6.8 and 6.1.1.4'

loop_
_geom_angle_atom_site_label_1
_geom_angle_atom_site_label_2
_geom_angle_atom_site_label_3
_geom_angle
_geom_angle_site_symmetry_1
_geom_angle_site_symmetry_3
_geom_angle_publ_flag
O1 Ca1 N2 121.10(9) 2_656 . ?
O1 Ca1 O2 117.79(10) 2_656 . ?
N2 Ca1 O2 108.92(10) . . ?
O1 Ca1 N1 142.21(9) 2_656 . ?
N2 Ca1 N1 67.29(10) . . ?
O2 Ca1 N1 88.57(10) . . ?
O1 Ca1 O1 82.79(8) 2_656 . ?
N2 Ca1 O1 128.62(9) . . ?
O2 Ca1 O1 93.84(9) . . ?
N1 Ca1 O1 67.99(8) . . ?
O1 Ca1 C6 105.45(8) 2_656 . ?
N2 Ca1 C6 115.25(9) . . ?
O2 Ca1 C6 81.67(9) . . ?
N1 Ca1 C6 48.83(9) . . ?
O1 Ca1 C6 22.74(7) . . ?
O1 Ca1 C5 129.15(8) 2_656 . ?
N2 Ca1 C5 91.37(9) . . ?
O2 Ca1 C5 79.87(10) . . ?
N1 Ca1 C5 24.08(9) . . ?
O1 Ca1 C5 47.16(8) . . ?
C6 Ca1 C5 25.69(7) . . ?
O1 Ca1 C1 140.29(10) 2_656 . ?
N2 Ca1 C1 48.01(9) . . ?
O2 Ca1 C1 100.22(11) . . ?
N1 Ca1 C1 20.07(9) . . ?
O1 Ca1 C1 83.66(9) . . ?
C6 Ca1 C1 67.29(8) . . ?
C5 Ca1 C1 43.82(8) . . ?
O1 Ca1 C2 133.10(9) 2_656 . ?
N2 Ca1 C2 21.15(9) . . ?
O2 Ca1 C2 106.82(10) . . ?
N1 Ca1 C2 46.38(9) . . ?
O1 Ca1 C2 108.89(9) . . ?
C6 Ca1 C2 94.11(8) . . ?
C5 Ca1 C2 70.43(8) . . ?
C1 Ca1 C2 26.87(8) . . ?
O1 Ca1 Ca1 43.41(6) 2_656 2_656 ?
N2 Ca1 Ca1 131.22(7) . 2_656 ?
O2 Ca1 Ca1 118.34(7) . 2_656 ?
N1 Ca1 Ca1 101.36(7) . 2_656 ?
O1 Ca1 Ca1 40.80(5) . 2_656 ?
C6 Ca1 Ca1 63.37(6) . 2_656 ?
C5 Ca1 Ca1 85.79(6) . 2_656 ?
C1 Ca1 Ca1 109.27(7) . 2_656 ?
C2 Ca1 Ca1 123.78(7) . 2_656 ?
C6 O1 Ca1 149.7(2) . 2_656 ?
C6 O1 Ca1 113.46(18) . . ?
Ca1 O1 Ca1 95.80(8) 2_656 . ?
C1 N1 C5 125.2(3) . . ?
C1 N1 Ca1 120.2(2) . . ?
C5 N1 Ca1 112.9(2) . . ?
C2 N2 C19* 116.5(13) . . ?
C2 N2 C19 116.7(16) . . ?
C2 N2 Ca1 119.4(2) . . ?
C19* N2 Ca1 123.4(13) . . ?
C19 N2 Ca1 123.9(16) . . ?
N1 C1 C3 126.4(6) . . ?
N1 C1 C2 115.7(3) . . ?
C3 C1 C2 116.6(7) . . ?
N1 C1 C3* 124.2(5) . . ?
C2 C1 C3* 119.1(4) . . ?
N1 C1 Ca1 39.72(17) . . ?
C3 C1 Ca1 165.7(6) . . ?
C2 C1 Ca1 77.77(19) . . ?
C3* C1 Ca1 152.5(10) . . ?
N2 C2 C4 126.5(3) . . ?
N2 C2 C1 114.8(3) . . ?
C4 C2 C1 118.7(3) . . ?
N2 C2 Ca1 39.42(15) . . ?
C4 C2 Ca1 165.9(3) . . ?
C1 C2 Ca1 75.36(18) . . ?
C1 C3 H3A 109.5 . . ?
C1 C3 H3B 109.5 . . ?
H3A C3 H3B 109.5 . . ?
C1 C3 H3C 109.5 . . ?
H3A C3 H3C 109.5 . . ?
H3B C3 H3C 109.5 . . ?
C1 C3* H3D 109.5 . . ?
C1 C3* H3E 109.5 . . ?
H3D C3* H3E 109.5 . . ?
C1 C3* H3F 109.5 . . ?
H3D C3* H3F 109.5 . . ?
H3E C3* H3F 109.5 . . ?
C2 C4 H4A 111(3) . . ?
C2 C4 H4B 116(5) . . ?
H4A C4 H4B 133(6) . . ?
C10 C5 C6 122.2(3) . . ?
C10 C5 N1 122.2(3) . . ?
C6 C5 N1 115.0(3) . . ?
C10 C5 Ca1 151.8(2) . . ?
C6 C5 Ca1 75.00(17) . . ?
N1 C5 Ca1 42.99(15) . . ?
O1 C6 C5 118.7(3) . . ?
O1 C6 C7 124.5(3) . . ?
C5 C6 C7 116.8(3) . . ?
O1 C6 Ca1 43.80(14) . . ?
C5 C6 Ca1 79.30(17) . . ?
C7 C6 Ca1 154.7(2) . . ?
C8 C7 C6 118.7(3) . . ?
C8 C7 C11 120.9(3) . . ?
C6 C7 C11 120.3(3) . . ?
C7 C8 C9 124.3(3) . . ?
C7 C8 H8A 117.8 . . ?
C9 C8 H8A 117.8 . . ?
C10 C9 C8 116.7(3) . . ?
C10 C9 C15 120.0(3) . . ?
C8 C9 C15 123.2(3) . . ?
C9 C10 C5 121.0(3) . . ?
C9 C10 H10A 119.5 . . ?
C5 C10 H10A 119.5 . . ?
C7 C11 C12 110.3(3) . . ?
C7 C11 C14 112.7(3) . . ?
C12 C11 C14 107.7(3) . . ?
C7 C11 C13 109.0(3) . . ?
C12 C11 C13 110.8(3) . . ?
C14 C11 C13 106.3(3) . . ?
C11 C12 H12A 109.5 . . ?
C11 C12 H12B 109.5 . . ?
H12A C12 H12B 109.5 . . ?
C11 C12 H12C 109.5 . . ?
H12A C12 H12C 109.5 . . ?
H12B C12 H12C 109.5 . . ?
C11 C13 H13A 109.5 . . ?
C11 C13 H13B 109.5 . . ?
H13A C13 H13B 109.5 . . ?
C11 C13 H13C 109.5 . . ?
H13A C13 H13C 109.5 . . ?
H13B C13 H13C 109.5 . . ?
C11 C14 H14A 109.5 . . ?
C11 C14 H14B 109.5 . . ?
H14A C14 H14B 109.5 . . ?
C11 C14 H14C 109.5 . . ?
H14A C14 H14C 109.5 . . ?
H14B C14 H14C 109.5 . . ?
C18 C15 C17 108.2(4) . . ?
C18 C15 C16 108.4(4) . . ?
C17 C15 C16 108.6(4) . . ?
C18 C15 C9 111.1(3) . . ?
C17 C15 C9 112.1(3) . . ?
C16 C15 C9 108.4(3) . . ?
C15 C16 H16A 109.5 . . ?
C15 C16 H16B 109.5 . . ?
H16A C16 H16B 109.5 . . ?
C15 C16 H16C 109.5 . . ?
H16A C16 H16C 109.5 . . ?
H16B C16 H16C 109.5 . . ?
C15 C17 H17A 109.5 . . ?
C15 C17 H17B 109.5 . . ?
H17A C17 H17B 109.5 . . ?
C15 C17 H17C 109.5 . . ?
H17A C17 H17C 109.5 . . ?
H17B C17 H17C 109.5 . . ?
C15 C18 H18A 109.5 . . ?
C15 C18 H18B 109.5 . . ?
H18A C18 H18B 109.5 . . ?
C15 C18 H18C 109.5 . . ?
H18A C18 H18C 109.5 . . ?
H18B C18 H18C 109.5 . . ?
C24 C19 N2 137.6(16) . . ?
C24 C19 C20 116.4(8) . . ?
N2 C19 C20 106.0(12) . . ?
C21 C20 C25 119.8(9) . . ?
C21 C20 C19 116.4(9) . . ?
C25 C20 C19 123.8(7) . . ?
C20 C21 C22 119.1(9) . . ?
C20 C21 H21A 120.4 . . ?
C22 C21 H21A 120.4 . . ?
C23 C22 C21 120.1(8) . . ?
C23 C22 H22A 119.9 . . ?
C21 C22 H22A 119.9 . . ?
C22 C23 C24 122.6(9) . . ?
C22 C23 H23A 118.7 . . ?
C24 C23 H23A 118.7 . . ?
C19 C24 C23 125.0(12) . . ?
C19 C24 C28 115.1(10) . . ?
C23 C24 C28 119.7(9) . . ?
C27 C25 C26 111.0(7) . . ?
C27 C25 C20 117.4(8) . . ?
C26 C25 C20 109.7(10) . . ?
C27 C25 H25A 106.0 . . ?
C26 C25 H25A 106.0 . . ?
C20 C25 H25A 106.0 . . ?
C25 C26 H26A 109.5 . . ?
C25 C26 H26B 109.5 . . ?
H26A C26 H26B 109.5 . . ?
C25 C26 H26C 109.5 . . ?
H26A C26 H26C 109.5 . . ?
H26B C26 H26C 109.5 . . ?
C25 C27 H27A 109.5 . . ?
C25 C27 H27B 109.5 . . ?
H27A C27 H27B 109.5 . . ?
C25 C27 H27C 109.5 . . ?
H27A C27 H27C 109.5 . . ?
H27B C27 H27C 109.5 . . ?
C29 C28 C30 109.1(7) . . ?
C29 C28 C24 112.8(7) . . ?
C30 C28 C24 112.3(8) . . ?
C29 C28 H28A 107.4 . . ?
C30 C28 H28A 107.4 . . ?
C24 C28 H28A 107.4 . . ?
C28 C29 H29A 109.5 . . ?
C28 C29 H29B 109.5 . . ?
H29A C29 H29B 109.5 . . ?
C28 C29 H29C 109.5 . . ?
H29A C29 H29C 109.5 . . ?
H29B C29 H29C 109.5 . . ?
C28 C30 H30A 109.5 . . ?
C28 C30 H30B 109.5 . . ?
H30A C30 H30B 109.5 . . ?
C28 C30 H30C 109.5 . . ?
H30A C30 H30C 109.5 . . ?
H30B C30 H30C 109.5 . . ?
C20* C19* N2 133.7(15) . . ?
C20* C19* C24* 119.6(8) . . ?
N2 C19* C24* 106.7(11) . . ?
C19* C20* C21* 123.2(11) . . ?
C19* C20* C25* 115.9(9) . . ?
C21* C20* C25* 120.7(9) . . ?
C22* C21* C20* 119.0(10) . . ?
C22* C21* H21B 120.5 . . ?
C20* C21* H21B 120.5 . . ?
C23* C22* C21* 121.7(11) . . ?
C23* C22* H22B 119.1 . . ?
C21* C22* H22B 119.1 . . ?
C22* C23* C24* 122.1(11) . . ?
C22* C23* H23B 119.0 . . ?
C24* C23* H23B 119.0 . . ?
C23* C24* C28* 121.7(10) . . ?
C23* C24* C19* 114.1(9) . . ?
C28* C24* C19* 124.1(8) . . ?
C27* C25* C20* 113.0(8) . . ?
C27* C25* C26* 110.3(7) . . ?
C20* C25* C26* 113.5(8) . . ?
C27* C25* H25B 106.5 . . ?
C20* C25* H25B 106.5 . . ?
C26* C25* H25B 106.5 . . ?
C25* C26* H26D 109.5 . . ?
C25* C26* H26E 109.5 . . ?
H26D C26* H26E 109.5 . . ?
C25* C26* H26F 109.5 . . ?
H26D C26* H26F 109.5 . . ?
H26E C26* H26F 109.5 . . ?
C25* C27* H27D 109.5 . . ?
C25* C27* H27E 109.5 . . ?
H27D C27* H27E 109.5 . . ?
C25* C27* H27F 109.5 . . ?
H27D C27* H27F 109.5 . . ?
H27E C27* H27F 109.5 . . ?
C29* C28* C30* 110.6(7) . . ?
C29* C28* C24* 115.3(10) . . ?
C30* C28* C24* 112.3(10) . . ?
C29* C28* H28B 105.9 . . ?
C30* C28* H28B 105.9 . . ?
C24* C28* H28B 105.9 . . ?
C28* C29* H29D 109.5 . . ?
C28* C29* H29E 109.5 . . ?
H29D C29* H29E 109.5 . . ?
C28* C29* H29F 109.5 . . ?
H29D C29* H29F 109.5 . . ?
H29E C29* H29F 109.5 . . ?
C28* C30* H30D 109.5 . . ?
C28* C30* H30E 109.5 . . ?
H30D C30* H30E 109.5 . . ?
C28* C30* H30F 109.5 . . ?
H30D C30* H30F 109.5 . . ?
H30E C30* H30F 109.5 . . ?
C34 O2 C31* 115.0(6) . . ?
C34 O2 C31 100.6(6) . . ?
C34 O2 Ca1 123.2(3) . . ?
C31* O2 Ca1 119.8(5) . . ?
C31 O2 Ca1 120.8(4) . . ?
O2 C31 C32 104.6(10) . . ?
O2 C31 H31A 110.8 . . ?
C32 C31 H31A 110.8 . . ?
O2 C31 H31B 110.8 . . ?
C32 C31 H31B 110.8 . . ?
H31A C31 H31B 108.9 . . ?
C33 C32 C31 104.2(9) . . ?
C33 C32 H32A 110.9 . . ?
C31 C32 H32A 110.9 . . ?
C33 C32 H32B 110.9 . . ?
C31 C32 H32B 110.9 . . ?
H32A C32 H32B 108.9 . . ?
C34 C33 C32 100.1(9) . . ?
C34 C33 H33A 111.7 . . ?
C32 C33 H33A 111.7 . . ?
C34 C33 H33B 111.7 . . ?
C32 C33 H33B 111.7 . . ?
H33A C33 H33B 109.5 . . ?
O2 C31* C32* 101.8(9) . . ?
O2 C31* H31C 111.4 . . ?
C32* C31* H31C 111.4 . . ?
O2 C31* H31D 111.4 . . ?
C32* C31* H31D 111.4 . . ?
H31C C31* H31D 109.3 . . ?
C33* C32* C31* 103.2(9) . . ?
C33* C32* H32C 111.1 . . ?
C31* C32* H32C 111.1 . . ?
C33* C32* H32D 111.1 . . ?
C31* C32* H32D 111.1 . . ?
H32C C32* H32D 109.1 . . ?
C32* C33* C34 109.3(8) . . ?
C32* C33* H33C 109.8 . . ?
C34 C33* H33C 109.8 . . ?
C32* C33* H33D 109.8 . . ?
C34 C33* H33D 109.8 . . ?
H33C C33* H33D 108.3 . . ?
C33 C34 O2 117.9(8) . . ?
O2 C34 C33* 93.6(7) . . ?
C33 C34 H34A 107.8 . . ?
O2 C34 H34A 107.8 . . ?
C33 C34 H34B 107.8 . . ?
O2 C34 H34B 107.8 . . ?
H34A C34 H34B 107.2 . . ?
O2 C34 H34C 113.0 . . ?
C33* C34 H34C 113.0 . . ?
O2 C34 H34D 113.0 . . ?
C33* C34 H34D 113.0 . . ?
H34C C34 H34D 110.4 . . ?
C1S O1S C1S 110.8(11) . 2_657 ?
O1S C1S C2S 107.3(8) . . ?
O1S C1S H1SA 110.3 . . ?
C2S C1S H1SA 110.3 . . ?
O1S C1S H1SB 110.3 . . ?
C2S C1S H1SB 110.3 . . ?
H1SA C1S H1SB 108.5 . . ?
C1S C2S C2S 106.5(5) . 2_657 ?
C1S C2S H2SA 110.4 . . ?
C2S C2S H2SA 110.4 2_657 . ?
C1S C2S H2SB 110.4 . . ?
C2S C2S H2SB 110.4 2_657 . ?
H2SA C2S H2SB 108.6 . . ?

loop_
_geom_bond_atom_site_label_1
_geom_bond_atom_site_label_2
_geom_bond_distance
_geom_bond_site_symmetry_2
_geom_bond_publ_flag
Ca1 O1 2.258(2) 2_656 ?
Ca1 N2 2.360(3) . ?
Ca1 O2 2.363(3) . ?
Ca1 N1 2.370(3) . ?
Ca1 O1 2.374(2) . ?
Ca1 C6 3.147(3) . ?
Ca1 C5 3.201(3) . ?
Ca1 C1 3.205(4) . ?
Ca1 C2 3.237(3) . ?
Ca1 Ca1 3.4377(13) 2_656 ?
O1 C6 1.326(3) . ?
N1 C1 1.273(5) . ?
N1 C5 1.418(4) . ?
N2 C2 1.341(4) . ?
N2 C19* 1.425(6) . ?
N2 C19 1.425(6) . ?
C1 C3 1.490(14) . ?
C1 C2 1.497(5) . ?
C1 C3* 1.535(12) . ?
C2 C4 1.387(5) . ?
C3 H3A 0.9800 . ?
C3 H3B 0.9800 . ?
C3 H3C 0.9800 . ?
C3* H3D 0.9800 . ?
C3* H3E 0.9800 . ?
C3* H3F 0.9800 . ?
C4 H4A 0.91(5) . ?
C4 H4B 0.83(7) . ?
C5 C10 1.389(4) . ?
C5 C6 1.412(4) . ?
C6 C7 1.419(4) . ?
C7 C8 1.390(4) . ?
C7 C11 1.525(4) . ?
C8 C9 1.389(5) . ?
C8 H8A 0.9500 . ?
C9 C10 1.384(4) . ?
C9 C15 1.524(5) . ?
C10 H10A 0.9500 . ?
C11 C12 1.527(6) . ?
C11 C14 1.528(5) . ?
C11 C13 1.537(5) . ?
C12 H12A 0.9800 . ?
C12 H12B 0.9800 . ?
C12 H12C 0.9800 . ?
C13 H13A 0.9800 . ?
C13 H13B 0.9800 . ?
C13 H13C 0.9800 . ?
C14 H14A 0.9800 . ?
C14 H14B 0.9800 . ?
C14 H14C 0.9800 . ?
C15 C18 1.520(7) . ?
C15 C17 1.521(5) . ?
C15 C16 1.524(7) . ?
C16 H16A 0.9800 . ?
C16 H16B 0.9800 . ?
C16 H16C 0.9800 . ?
C17 H17A 0.9800 . ?
C17 H17B 0.9800 . ?
C17 H17C 0.9800 . ?
C18 H18A 0.9800 . ?
C18 H18B 0.9800 . ?
C18 H18C 0.9800 . ?
C19 C24 1.21(2) . ?
C19 C20 1.63(2) . ?
C20 C21 1.383(13) . ?
C20 C25 1.513(10) . ?
C21 C22 1.434(16) . ?
C21 H21A 0.9500 . ?
C22 C23 1.306(16) . ?
C22 H22A 0.9500 . ?
C23 C24 1.413(14) . ?
C23 H23A 0.9500 . ?
C24 C28 1.517(10) . ?
C25 C27 1.490(8) . ?
C25 C26 1.491(8) . ?
C25 H25A 1.0000 . ?
C26 H26A 0.9800 . ?
C26 H26B 0.9800 . ?
C26 H26C 0.9800 . ?
C27 H27A 0.9800 . ?
C27 H27B 0.9800 . ?
C27 H27C 0.9800 . ?
C28 C29 1.501(8) . ?
C28 C30 1.503(8) . ?
C28 H28A 1.0000 . ?
C29 H29A 0.9800 . ?
C29 H29B 0.9800 . ?
C29 H29C 0.9800 . ?
C30 H30A 0.9800 . ?
C30 H30B 0.9800 . ?
C30 H30C 0.9800 . ?
C19* C20* 1.19(2) . ?
C19* C24* 1.61(2) . ?
C20* C21* 1.418(13) . ?
C20* C25* 1.513(9) . ?
C21* C22* 1.397(18) . ?
C21* H21B 0.9500 . ?
C22* C23* 1.307(18) . ?
C22* H22B 0.9500 . ?
C23* C24* 1.380(14) . ?
C23* H23B 0.9500 . ?
C24* C28* 1.510(10) . ?
C25* C27* 1.496(8) . ?
C25* C26* 1.502(8) . ?
C25* H25B 1.0000 . ?
C26* H26D 0.9800 . ?
C26* H26E 0.9800 . ?
C26* H26F 0.9800 . ?
C27* H27D 0.9800 . ?
C27* H27E 0.9800 . ?
C27* H27F 0.9800 . ?
C28* C29* 1.489(8) . ?
C28* C30* 1.495(8) . ?
C28* H28B 1.0000 . ?
C29* H29D 0.9800 . ?
C29* H29E 0.9800 . ?
C29* H29F 0.9800 . ?
C30* H30D 0.9800 . ?
C30* H30E 0.9800 . ?
C30* H30F 0.9800 . ?
O2 C34 1.430(6) . ?
O2 C31* 1.440(12) . ?
O2 C31 1.464(10) . ?
C31 C32 1.536(19) . ?
C31 H31A 0.9900 . ?
C31 H31B 0.9900 . ?
C32 C33 1.46(2) . ?
C32 H32A 0.9900 . ?
C32 H32B 0.9900 . ?
C33 C34 1.397(11) . ?
C33 H33A 0.9900 . ?
C33 H33B 0.9900 . ?
C31* C32* 1.550(17) . ?
C31* H31C 0.9900 . ?
C31* H31D 0.9900 . ?
C32* C33* 1.514(18) . ?
C32* H32C 0.9900 . ?
C32* H32D 0.9900 . ?
C33* C34 1.671(17) . ?
C33* H33C 0.9900 . ?
C33* H33D 0.9900 . ?
C34 H34A 0.9900 . ?
C34 H34B 0.9900 . ?
C34 H34C 0.9900 . ?
C34 H34D 0.9900 . ?
O1S C1S 1.403(11) . ?
O1S C1S 1.403(11) 2_657 ?
C1S C2S 1.447(9) . ?
C1S H1SA 0.9900 . ?
C1S H1SB 0.9900 . ?
C2S C2S 1.466(11) 2_657 ?
C2S H2SA 0.9900 . ?
C2S H2SB 0.9900 . ?
